data_4307280
loop_
_publ_author_name
'Tatsuya Kawamoto'
'Kazunori Takeda'
'Masato Nishiwaki'
'Takashi Aridomi'
'Takumi Konno'

_publ_section_title
;
Square-Planar N2S2NiII Complexes with an Extended \p-Conjugated System
;
_journal_name_full 'Inorganic Chemistry'
_journal_page_first 4239
_journal_page_last 4247
_journal_paper_doi 10.1021/ic0618246
_journal_volume 46
_journal_year 2007
_chemical_formula_moiety 'C37 H25 N3 Ni S3 '
_chemical_formula_sum 'C37 H25 N3 Ni S3'
_chemical_formula_weight 666.49
_chemical_name_systematic
; 
 ? 
;
_space_group_IT_number 14
_symmetry_cell_setting monoclinic
_symmetry_space_group_name_Hall '-P 2yn'
_symmetry_space_group_name_H-M 'P 1 21/n 1'
_atom_sites_solution_hydrogens geom
_atom_sites_solution_primary direct
_atom_sites_solution_secondary difmap
_audit_creation_method SHELXL-97
_cell_angle_alpha 90.00
_cell_angle_beta 94.60(3)
_cell_angle_gamma 90.00
_cell_formula_units_Z 4
_cell_length_a 11.730(8)
_cell_length_b 18.139(13)
_cell_length_c 13.679(5)
_cell_measurement_reflns_used 8796
_cell_measurement_temperature 200(2)
_cell_measurement_theta_max 27.0
_cell_measurement_theta_min 3.1
_cell_volume 2901(3)
_computing_structure_refinement 'SHELXL-97 (Sheldrick, 1997)'
_computing_structure_solution 'SHELXS-97 (Sheldrick, 1990)'
_diffrn_ambient_temperature 200(2)
_diffrn_detector_area_resol_mean 10.00
_diffrn_measured_fraction_theta_full 0.994
_diffrn_measured_fraction_theta_max 0.994
_diffrn_measurement_device_type 'Rigaku RAXIS-RAPID'
_diffrn_measurement_method \w
_diffrn_radiation_monochromator graphite
_diffrn_radiation_source 'fine-focus sealed tube'
_diffrn_radiation_type MoK\a
_diffrn_radiation_wavelength 0.71075
_diffrn_reflns_av_R_equivalents 0.1546
_diffrn_reflns_av_sigmaI/netI 0.1665
_diffrn_reflns_limit_h_max 14
_diffrn_reflns_limit_h_min -15
_diffrn_reflns_limit_k_max 23
_diffrn_reflns_limit_k_min -23
_diffrn_reflns_limit_l_max 17
_diffrn_reflns_limit_l_min -17
_diffrn_reflns_number 23871
_diffrn_reflns_theta_full 27.48
_diffrn_reflns_theta_max 27.48
_diffrn_reflns_theta_min 3.15
_exptl_absorpt_coefficient_mu 0.919
_exptl_absorpt_correction_T_max 0.9730
_exptl_absorpt_correction_T_min 0.8028
_exptl_absorpt_correction_type empirical
_exptl_crystal_colour 'dark green'
_exptl_crystal_density_diffrn 1.526
_exptl_crystal_density_method 'not measured'
_exptl_crystal_description platelet
_exptl_crystal_F_000 1376
_exptl_crystal_size_max 0.25
_exptl_crystal_size_mid 0.20
_exptl_crystal_size_min 0.03
_refine_diff_density_max 0.516
_refine_diff_density_min -0.462
_refine_diff_density_rms 0.088
_refine_ls_extinction_method none
_refine_ls_goodness_of_fit_ref 0.878
_refine_ls_hydrogen_treatment mixed
_refine_ls_matrix_type full
_refine_ls_number_parameters 498
_refine_ls_number_reflns 6623
_refine_ls_number_restraints 0
_refine_ls_restrained_S_all 0.878
_refine_ls_R_factor_all 0.1430
_refine_ls_R_factor_gt 0.0579
_refine_ls_shift/su_max 0.000
_refine_ls_shift/su_mean 0.000
_refine_ls_structure_factor_coef Fsqd
_refine_ls_weighting_details 'calc w=1/[\s^2^(Fo^2^)+(0.0440P)^2^+0.0000P] where P=(Fo^2^+2Fc^2^)/3'
_refine_ls_weighting_scheme calc
_refine_ls_wR_factor_gt 0.1031
_refine_ls_wR_factor_ref 0.1216
_reflns_number_gt 3240
_reflns_number_total 6623
_reflns_threshold_expression >2sigma(I)
_cod_data_source_file ic0618246-file001_1.cif
_cod_data_source_block 1b
_cod_database_code 4307280

loop_
_symmetry_equiv_pos_as_xyz
'x, y, z'
'-x+1/2, y+1/2, -z+1/2'
'-x, -y, -z'
'x-1/2, -y-1/2, z-1/2'

loop_
_atom_site_label
_atom_site_type_symbol
_atom_site_fract_x
_atom_site_fract_y
_atom_site_fract_z
_atom_site_U_iso_or_equiv
_atom_site_adp_type
_atom_site_occupancy
_atom_site_symmetry_multiplicity
_atom_site_calc_flag
_atom_site_refinement_flags
_atom_site_disorder_assembly
_atom_site_disorder_group
Ni1 Ni 0.65374(5) 0.20144(3) 0.49300(4) 0.02808(17) Uani 1 1 d . . .
S1 S 0.71065(10) 0.26208(7) 0.37546(7) 0.0335(3) Uani 1 1 d . . .
S2 S 0.51375(10) 0.15470(7) 0.40640(8) 0.0349(3) Uani 1 1 d . . .
S3 S 1.12564(10) 0.41241(7) 0.60159(8) 0.0340(3) Uani 1 1 d . . .
N1 N 0.7717(3) 0.23626(19) 0.5728(2) 0.0260(8) Uani 1 1 d . . .
N2 N 0.6109(3) 0.15392(19) 0.5997(2) 0.0255(8) Uani 1 1 d . . .
N3 N 1.0598(3) 0.43184(19) 0.4167(2) 0.0301(9) Uani 1 1 d . . .
C1 C 0.8236(3) 0.3045(2) 0.4395(3) 0.0263(10) Uani 1 1 d . . .
C2 C 0.8461(4) 0.2853(2) 0.5421(3) 0.0251(10) Uani 1 1 d . . .
C3 C 0.9391(4) 0.3171(2) 0.5990(3) 0.0279(10) Uani 1 1 d . . .
C4 C 1.0053(4) 0.3652(2) 0.5540(3) 0.0271(10) Uani 1 1 d . . .
C5 C 0.9833(4) 0.3846(2) 0.4519(3) 0.0264(10) Uani 1 1 d . . .
C6 C 0.8923(4) 0.3539(3) 0.3975(3) 0.0291(11) Uani 1 1 d . . .
C7 C 0.7896(3) 0.2023(3) 0.6717(3) 0.0274(10) Uani 1 1 d . . .
C8 C 0.8796(4) 0.1428(2) 0.6731(3) 0.0277(10) Uani 1 1 d . . .
C9 C 0.8584(5) 0.0790(3) 0.6204(4) 0.0412(13) Uani 1 1 d . . .
C10 C 0.9367(5) 0.0241(3) 0.6213(4) 0.0460(15) Uani 1 1 d . . .
C11 C 1.0386(5) 0.0329(3) 0.6749(4) 0.0406(13) Uani 1 1 d . . .
C12 C 1.0627(5) 0.0956(3) 0.7279(3) 0.0405(12) Uani 1 1 d . . .
C13 C 0.9811(4) 0.1493(3) 0.7271(3) 0.0357(12) Uani 1 1 d . . .
C14 C 1.1371(4) 0.4506(2) 0.4849(3) 0.0306(11) Uani 1 1 d . . .
C15 C 1.2320(4) 0.4986(2) 0.4667(3) 0.0330(11) Uani 1 1 d . . .
C16 C 1.2379(5) 0.5289(3) 0.3739(4) 0.0478(14) Uani 1 1 d . . .
C17 C 1.3270(5) 0.5741(3) 0.3555(4) 0.0521(15) Uani 1 1 d . . .
C18 C 1.4085(5) 0.5914(3) 0.4298(4) 0.0455(14) Uani 1 1 d . . .
C19 C 1.4044(5) 0.5621(3) 0.5205(4) 0.0491(14) Uani 1 1 d . . .
C20 C 1.3170(5) 0.5158(3) 0.5398(4) 0.0421(13) Uani 1 1 d . . .
C21 C 0.4612(4) 0.1039(2) 0.4973(3) 0.0293(10) Uani 1 1 d . . .
C22 C 0.5201(4) 0.1093(2) 0.5928(3) 0.0265(10) Uani 1 1 d . . .
C23 C 0.4798(4) 0.0697(2) 0.6716(3) 0.0289(11) Uani 1 1 d . . .
C24 C 0.3845(4) 0.0276(3) 0.6538(3) 0.0361(12) Uani 1 1 d . . .
C25 C 0.3274(4) 0.0233(3) 0.5609(3) 0.0375(13) Uani 1 1 d . . .
C26 C 0.3647(4) 0.0602(3) 0.4829(3) 0.0368(12) Uani 1 1 d . . .
C27 C 0.6721(4) 0.1728(2) 0.6958(3) 0.0254(10) Uani 1 1 d . . .
C28 C 0.6077(4) 0.2271(2) 0.7525(3) 0.0281(10) Uani 1 1 d . . .
C29 C 0.6501(4) 0.2430(2) 0.8521(3) 0.0272(10) Uani 1 1 d . . .
C30 C 0.7458(4) 0.2092(3) 0.9012(3) 0.0326(11) Uani 1 1 d . . .
C31 C 0.7810(5) 0.2262(3) 0.9969(3) 0.0429(13) Uani 1 1 d . . .
C32 C 0.7245(5) 0.2772(3) 1.0488(4) 0.0481(14) Uani 1 1 d . . .
C33 C 0.6315(5) 0.3102(3) 1.0049(4) 0.0461(14) Uani 1 1 d . . .
C34 C 0.5896(4) 0.2952(3) 0.9057(3) 0.0352(11) Uani 1 1 d . . .
C35 C 0.4913(5) 0.3281(3) 0.8594(4) 0.0391(13) Uani 1 1 d . . .
C36 C 0.4526(4) 0.3119(3) 0.7656(4) 0.0376(12) Uani 1 1 d . . .
C37 C 0.5125(4) 0.2608(3) 0.7131(3) 0.0319(11) Uani 1 1 d . . .
H3 H 0.955(4) 0.308(2) 0.668(3) 0.042(13) Uiso 1 1 d . . .
H6 H 0.879(3) 0.367(2) 0.339(3) 0.023(11) Uiso 1 1 d . . .
H7 H 0.820(3) 0.244(2) 0.723(3) 0.031(11) Uiso 1 1 d . . .
H9 H 0.795(3) 0.077(2) 0.584(3) 0.021(11) Uiso 1 1 d . . .
H10 H 0.924(4) -0.006(2) 0.590(3) 0.027(15) Uiso 1 1 d . . .
H11 H 1.088(4) 0.002(2) 0.679(3) 0.019(12) Uiso 1 1 d . . .
H12 H 1.139(4) 0.105(2) 0.766(3) 0.051(14) Uiso 1 1 d . . .
H13 H 0.997(3) 0.187(2) 0.754(3) 0.014(12) Uiso 1 1 d . . .
H16 H 1.179(4) 0.526(2) 0.325(3) 0.031(13) Uiso 1 1 d . . .
H17 H 1.303(4) 0.595(3) 0.289(4) 0.062(16) Uiso 1 1 d . . .
H18 H 1.465(4) 0.625(2) 0.419(3) 0.041(14) Uiso 1 1 d . . .
H19 H 1.460(4) 0.579(3) 0.565(3) 0.060(17) Uiso 1 1 d . . .
H20 H 1.311(4) 0.494(3) 0.597(3) 0.050(16) Uiso 1 1 d . . .
H23 H 0.524(3) 0.073(2) 0.739(3) 0.028(11) Uiso 1 1 d . . .
H24 H 0.356(3) 0.002(2) 0.703(3) 0.020(11) Uiso 1 1 d . . .
H25 H 0.264(4) 0.001(2) 0.554(3) 0.034(14) Uiso 1 1 d . . .
H26 H 0.324(4) 0.068(2) 0.423(3) 0.033(12) Uiso 1 1 d . . .
H27 H 0.679(3) 0.127(2) 0.733(3) 0.026(11) Uiso 1 1 d . . .
H30 H 0.789(3) 0.175(2) 0.871(3) 0.017(11) Uiso 1 1 d . . .
H31 H 0.848(4) 0.202(2) 1.023(3) 0.035(13) Uiso 1 1 d . . .
H32 H 0.744(3) 0.290(2) 1.117(3) 0.037(12) Uiso 1 1 d . . .
H33 H 0.587(4) 0.345(2) 1.041(3) 0.043(14) Uiso 1 1 d . . .
H35 H 0.443(3) 0.359(2) 0.893(3) 0.019(10) Uiso 1 1 d . . .
H36 H 0.388(3) 0.3366(19) 0.732(2) 0.010(9) Uiso 1 1 d . . .
H37 H 0.479(3) 0.2504(19) 0.647(2) 0.015(10) Uiso 1 1 d . . .

loop_
_atom_site_aniso_label
_atom_site_aniso_U_11
_atom_site_aniso_U_22
_atom_site_aniso_U_33
_atom_site_aniso_U_23
_atom_site_aniso_U_13
_atom_site_aniso_U_12
Ni1 0.0262(3) 0.0336(4) 0.0241(3) 0.0011(3) -0.0001(2) -0.0017(3)
S1 0.0298(7) 0.0433(8) 0.0267(6) 0.0053(5) -0.0027(5) -0.0026(6)
S2 0.0313(7) 0.0447(8) 0.0279(6) 0.0006(5) -0.0024(5) -0.0052(6)
S3 0.0358(8) 0.0343(7) 0.0322(6) -0.0024(5) 0.0039(5) -0.0091(6)
N1 0.025(2) 0.030(2) 0.0227(18) 0.0055(16) 0.0020(14) 0.0042(17)
N2 0.025(2) 0.029(2) 0.0226(18) 0.0010(16) 0.0000(14) -0.0030(17)
N3 0.032(2) 0.025(2) 0.034(2) 0.0027(17) 0.0068(17) 0.0001(18)
C1 0.020(2) 0.032(3) 0.027(2) -0.001(2) 0.0016(17) 0.005(2)
C2 0.029(3) 0.023(3) 0.023(2) 0.0021(18) 0.0029(18) 0.002(2)
C3 0.026(3) 0.029(3) 0.029(2) 0.001(2) 0.0021(19) 0.002(2)
C4 0.024(3) 0.029(3) 0.028(2) -0.0036(19) 0.0011(18) 0.001(2)
C5 0.029(3) 0.024(3) 0.027(2) 0.0001(19) 0.0092(19) 0.004(2)
C6 0.030(3) 0.036(3) 0.021(2) 0.008(2) 0.0010(19) 0.005(2)
C7 0.024(2) 0.036(3) 0.022(2) -0.001(2) -0.0009(17) -0.004(2)
C8 0.030(3) 0.030(3) 0.024(2) 0.0024(19) 0.0049(18) -0.001(2)
C9 0.030(3) 0.049(4) 0.043(3) -0.008(2) -0.004(2) -0.004(3)
C10 0.047(4) 0.040(4) 0.050(4) -0.014(3) -0.002(3) 0.002(3)
C11 0.039(4) 0.033(3) 0.050(3) 0.004(3) 0.009(3) 0.014(3)
C12 0.035(3) 0.044(3) 0.041(3) 0.006(2) -0.003(2) 0.000(3)
C13 0.033(3) 0.035(3) 0.038(3) -0.002(3) -0.007(2) -0.002(3)
C14 0.029(3) 0.026(3) 0.038(3) 0.000(2) 0.010(2) 0.007(2)
C15 0.035(3) 0.024(3) 0.040(3) -0.003(2) 0.009(2) 0.002(2)
C16 0.048(4) 0.052(4) 0.043(3) 0.006(3) 0.005(3) -0.013(3)
C17 0.054(4) 0.047(4) 0.055(4) 0.007(3) 0.003(3) -0.007(3)
C18 0.036(3) 0.038(3) 0.064(4) 0.009(3) 0.015(3) -0.013(3)
C19 0.043(4) 0.052(4) 0.052(3) -0.011(3) 0.005(3) -0.014(3)
C20 0.041(3) 0.039(3) 0.047(3) -0.004(3) 0.007(3) -0.010(3)
C21 0.022(3) 0.032(3) 0.034(2) -0.002(2) -0.0001(19) 0.001(2)
C22 0.020(2) 0.031(3) 0.029(2) -0.005(2) 0.0017(18) 0.001(2)
C23 0.030(3) 0.031(3) 0.026(2) -0.004(2) 0.0069(19) 0.000(2)
C24 0.041(3) 0.033(3) 0.036(3) -0.006(2) 0.016(2) -0.006(2)
C25 0.026(3) 0.044(3) 0.043(3) -0.009(2) 0.003(2) -0.015(3)
C26 0.037(3) 0.042(3) 0.030(3) -0.007(2) -0.005(2) -0.004(2)
C27 0.025(3) 0.029(3) 0.022(2) 0.0001(19) -0.0009(17) -0.002(2)
C28 0.032(3) 0.031(3) 0.023(2) 0.0024(19) 0.0070(18) -0.003(2)
C29 0.030(3) 0.025(3) 0.028(2) -0.003(2) 0.0068(19) -0.007(2)
C30 0.034(3) 0.033(3) 0.031(2) -0.004(2) 0.006(2) -0.010(2)
C31 0.037(3) 0.057(4) 0.034(3) -0.003(3) -0.005(2) -0.011(3)
C32 0.053(4) 0.056(4) 0.034(3) -0.004(3) -0.002(3) -0.013(3)
C33 0.056(4) 0.044(3) 0.041(3) -0.013(3) 0.022(3) -0.020(3)
C34 0.038(3) 0.031(3) 0.038(3) 0.001(2) 0.011(2) -0.012(2)
C35 0.047(4) 0.028(3) 0.044(3) -0.003(2) 0.018(3) -0.002(2)
C36 0.036(3) 0.029(3) 0.049(3) 0.004(2) 0.011(2) 0.005(2)
C37 0.035(3) 0.034(3) 0.026(2) 0.006(2) 0.002(2) -0.003(2)

loop_
_atom_type_symbol
_atom_type_description
_atom_type_scat_dispersion_real
_atom_type_scat_dispersion_imag
_atom_type_scat_source
C C 0.0033 0.0016 'International Tables Vol C Tables 4.2.6.8 and 6.1.1.4'
H H 0.0000 0.0000 'International Tables Vol C Tables 4.2.6.8 and 6.1.1.4'
N N 0.0061 0.0033 'International Tables Vol C Tables 4.2.6.8 and 6.1.1.4'
S S 0.1246 0.1234 'International Tables Vol C Tables 4.2.6.8 and 6.1.1.4'
Ni Ni 0.3393 1.1124 'International Tables Vol C Tables 4.2.6.8 and 6.1.1.4'

loop_
_geom_angle_atom_site_label_1
_geom_angle_atom_site_label_2
_geom_angle_atom_site_label_3
_geom_angle
_geom_angle_site_symmetry_1
_geom_angle_site_symmetry_3
_geom_angle_publ_flag
N2 Ni1 N1 85.87(15) . . ?
N2 Ni1 S1 175.84(12) . . ?
N1 Ni1 S1 90.23(11) . . ?
N2 Ni1 S2 90.43(12) . . ?
N1 Ni1 S2 176.08(11) . . ?
S1 Ni1 S2 93.50(6) . . ?
C1 S1 Ni1 97.14(15) . . ?
C21 S2 Ni1 96.74(15) . . ?
C4 S3 C14 88.5(2) . . ?
C2 N1 C7 120.9(3) . . ?
C2 N1 Ni1 122.1(3) . . ?
C7 N1 Ni1 116.8(3) . . ?
C22 N2 C27 121.9(3) . . ?
C22 N2 Ni1 120.4(3) . . ?
C27 N2 Ni1 117.4(3) . . ?
C14 N3 C5 110.8(4) . . ?
C6 C1 C2 119.9(4) . . ?
C6 C1 S1 122.7(3) . . ?
C2 C1 S1 117.4(3) . . ?
N1 C2 C3 126.4(4) . . ?
N1 C2 C1 113.0(4) . . ?
C3 C2 C1 120.6(4) . . ?
C4 C3 C2 117.4(4) . . ?
C4 C3 H3 119(3) . . ?
C2 C3 H3 124(3) . . ?
C3 C4 C5 122.3(4) . . ?
C3 C4 S3 129.0(3) . . ?
C5 C4 S3 108.7(3) . . ?
N3 C5 C6 124.9(4) . . ?
N3 C5 C4 115.2(4) . . ?
C6 C5 C4 119.9(4) . . ?
C1 C6 C5 120.0(4) . . ?
C1 C6 H6 121(3) . . ?
C5 C6 H6 119(3) . . ?
N1 C7 C8 110.8(3) . . ?
N1 C7 C27 106.0(3) . . ?
C8 C7 C27 112.7(4) . . ?
N1 C7 H7 109(2) . . ?
C8 C7 H7 108(2) . . ?
C27 C7 H7 111(2) . . ?
C13 C8 C9 118.3(5) . . ?
C13 C8 C7 121.8(4) . . ?
C9 C8 C7 119.9(4) . . ?
C10 C9 C8 121.3(5) . . ?
C10 C9 H9 122(3) . . ?
C8 C9 H9 116(3) . . ?
C9 C10 C11 119.0(6) . . ?
C9 C10 H10 117(4) . . ?
C11 C10 H10 124(4) . . ?
C10 C11 C12 121.3(6) . . ?
C10 C11 H11 123(3) . . ?
C12 C11 H11 115(3) . . ?
C13 C12 C11 118.4(5) . . ?
C13 C12 H12 118(3) . . ?
C11 C12 H12 124(3) . . ?
C8 C13 C12 121.8(5) . . ?
C8 C13 H13 120(3) . . ?
C12 C13 H13 118(3) . . ?
N3 C14 C15 122.5(4) . . ?
N3 C14 S3 116.9(3) . . ?
C15 C14 S3 120.6(3) . . ?
C16 C15 C20 118.8(5) . . ?
C16 C15 C14 119.3(4) . . ?
C20 C15 C14 121.8(4) . . ?
C17 C16 C15 120.0(5) . . ?
C17 C16 H16 116(3) . . ?
C15 C16 H16 123(3) . . ?
C16 C17 C18 119.8(5) . . ?
C16 C17 H17 104(3) . . ?
C18 C17 H17 135(3) . . ?
C19 C18 C17 120.9(5) . . ?
C19 C18 H18 119(3) . . ?
C17 C18 H18 120(3) . . ?
C18 C19 C20 120.0(5) . . ?
C18 C19 H19 115(3) . . ?
C20 C19 H19 125(3) . . ?
C19 C20 C15 120.4(5) . . ?
C19 C20 H20 124(3) . . ?
C15 C20 H20 116(3) . . ?
C26 C21 C22 119.9(4) . . ?
C26 C21 S2 123.1(3) . . ?
C22 C21 S2 117.0(3) . . ?
N2 C22 C23 124.7(4) . . ?
N2 C22 C21 115.5(4) . . ?
C23 C22 C21 119.8(4) . . ?
C24 C23 C22 118.1(4) . . ?
C24 C23 H23 123(2) . . ?
C22 C23 H23 119(2) . . ?
C23 C24 C25 121.7(5) . . ?
C23 C24 H24 120(3) . . ?
C25 C24 H24 118(3) . . ?
C26 C25 C24 121.7(5) . . ?
C26 C25 H25 119(3) . . ?
C24 C25 H25 119(3) . . ?
C25 C26 C21 118.8(4) . . ?
C25 C26 H26 126(3) . . ?
C21 C26 H26 114(3) . . ?
N2 C27 C28 112.5(3) . . ?
N2 C27 C7 105.5(3) . . ?
C28 C27 C7 112.4(4) . . ?
N2 C27 H27 106(2) . . ?
C28 C27 H27 108(2) . . ?
C7 C27 H27 112(2) . . ?
C37 C28 C29 120.0(4) . . ?
C37 C28 C27 121.8(4) . . ?
C29 C28 C27 118.2(4) . . ?
C30 C29 C34 117.3(4) . . ?
C30 C29 C28 124.5(4) . . ?
C34 C29 C28 118.2(4) . . ?
C31 C30 C29 121.7(5) . . ?
C31 C30 H30 116(2) . . ?
C29 C30 H30 122(2) . . ?
C32 C31 C30 121.6(5) . . ?
C32 C31 H31 123(3) . . ?
C30 C31 H31 116(3) . . ?
C33 C32 C31 118.6(5) . . ?
C33 C32 H32 116(3) . . ?
C31 C32 H32 125(3) . . ?
C32 C33 C34 122.9(5) . . ?
C32 C33 H33 121(3) . . ?
C34 C33 H33 116(3) . . ?
C35 C34 C29 118.4(4) . . ?
C35 C34 C33 123.6(5) . . ?
C29 C34 C33 117.9(5) . . ?
C36 C35 C34 122.3(5) . . ?
C36 C35 H35 115(2) . . ?
C34 C35 H35 123(2) . . ?
C35 C36 C37 119.1(5) . . ?
C35 C36 H36 123(2) . . ?
C37 C36 H36 118(2) . . ?
C28 C37 C36 122.0(4) . . ?
C28 C37 H37 123(2) . . ?
C36 C37 H37 115(2) . . ?

loop_
_geom_bond_atom_site_label_1
_geom_bond_atom_site_label_2
_geom_bond_distance
_geom_bond_site_symmetry_2
_geom_bond_publ_flag
Ni1 N2 1.801(3) . ?
Ni1 N1 1.806(4) . ?
Ni1 S1 2.1006(14) . ?
Ni1 S2 2.1229(16) . ?
S1 C1 1.711(4) . ?
S2 C21 1.702(4) . ?
S3 C4 1.732(4) . ?
S3 C14 1.754(4) . ?
N1 C2 1.337(5) . ?
N1 C7 1.486(5) . ?
N2 C22 1.335(5) . ?
N2 C27 1.487(5) . ?
N3 C14 1.294(5) . ?
N3 C5 1.357(5) . ?
C1 C6 1.362(6) . ?
C1 C2 1.450(5) . ?
C2 C3 1.412(6) . ?
C3 C4 1.349(6) . ?
C3 H3 0.97(4) . ?
C4 C5 1.443(5) . ?
C5 C6 1.370(6) . ?
C6 H6 0.84(4) . ?
C7 C8 1.510(6) . ?
C7 C27 1.538(6) . ?
C7 H7 1.07(4) . ?
C8 C13 1.355(6) . ?
C8 C9 1.374(6) . ?
C9 C10 1.354(7) . ?
C9 H9 0.87(4) . ?
C10 C11 1.361(8) . ?
C10 H10 0.71(4) . ?
C11 C12 1.365(7) . ?
C11 H11 0.80(4) . ?
C12 C13 1.365(7) . ?
C12 H12 1.01(5) . ?
C13 H13 0.79(4) . ?
C14 C15 1.450(6) . ?
C15 C16 1.390(6) . ?
C15 C20 1.389(7) . ?
C16 C17 1.368(7) . ?
C16 H16 0.92(4) . ?
C17 C18 1.374(7) . ?
C17 H17 1.00(5) . ?
C18 C19 1.355(7) . ?
C18 H18 0.91(5) . ?
C19 C20 1.366(7) . ?
C19 H19 0.91(5) . ?
C20 H20 0.88(4) . ?
C21 C26 1.384(6) . ?
C21 C22 1.431(5) . ?
C22 C23 1.409(6) . ?
C23 C24 1.359(6) . ?
C23 H23 1.03(4) . ?
C24 C25 1.391(6) . ?
C24 H24 0.90(4) . ?
C25 C26 1.362(6) . ?
C25 H25 0.84(4) . ?
C26 H26 0.93(4) . ?
C27 C28 1.496(6) . ?
C27 H27 0.98(4) . ?
C28 C37 1.347(6) . ?
C28 C29 1.441(5) . ?
C29 C30 1.403(6) . ?
C29 C34 1.421(6) . ?
C30 C31 1.376(6) . ?
C30 H30 0.92(4) . ?
C31 C32 1.369(7) . ?
C31 H31 0.95(4) . ?
C32 C33 1.344(7) . ?
C32 H32 0.97(4) . ?
C33 C34 1.432(6) . ?
C33 H33 0.98(4) . ?
C34 C35 1.404(7) . ?
C35 C36 1.358(6) . ?
C35 H35 0.94(4) . ?
C36 C37 1.397(6) . ?
C36 H36 0.96(3) . ?
C37 H37 0.98(3) . ?
